data_1570615
loop_
_publ_author_name
'Ren, Zhen'
'Sun, Jun-Jun'
'Xu, Long'
'Luo, Peng'
'Ma, Zi-Wei'
'Li, Si'
'Si, Yu-Bing'
'Dong, Xi-Yan'
'Pan, Fangfang'

_publ_section_title
;
 X-ray-triggered through-space charge transfer and photochromism in silver
 nanoclusters.
;
_journal_issue 5
_journal_name_full Nanoscale
_journal_page_first 2662
_journal_page_last 2671
_journal_paper_doi 10.1039/d3nr05409h
_journal_volume 16
_journal_year 2024
_chemical_formula_moiety 'C72 H108 Ag14, Cl, 0.167(H6 O6)'
_chemical_formula_sum 'C72 H109 Ag14 Cl O'
_chemical_formula_weight 2536.22
_chemical_name_systematic 'AG14 II Ga 300K'
_space_group_crystal_system trigonal
_space_group_IT_number 148
_space_group_name_Hall '-R 3'
_space_group_name_H-M_alt 'R -3 :H'
_atom_sites_solution_hydrogens mixed
_audit_block_doi 10.5517/ccdc.csd.cc2h9rzk
_audit_creation_date 2023-10-24
_audit_creation_method
;
Olex2 1.5
(compiled 2023.08.24 svn.re1ec1418 for OlexSys, GUI svn.r6817)
;
_audit_update_record
;
2023-10-24 deposited with the CCDC.	2023-12-28 downloaded from the CCDC.
;
_cell_angle_alpha 90
_cell_angle_beta 90
_cell_angle_gamma 120
_cell_formula_units_Z 3
_cell_length_a 16.438(3)
_cell_length_b 16.438(3)
_cell_length_c 29.900(7)
_cell_measurement_reflns_used 4416
_cell_measurement_temperature 302.00
_cell_measurement_theta_max 47.26
_cell_measurement_theta_min 4.68
_cell_volume 6997(2)
_computing_cell_refinement 'SAINT V8.40B (?, 2016)'
_computing_data_reduction 'SAINT V8.40B (?, 2016)'
_computing_molecular_graphics 'Olex2 1.5 (Dolomanov et al., 2009)'
_computing_publication_material 'Olex2 1.5 (Dolomanov et al., 2009)'
_computing_structure_refinement 'SHELXL 2018/3 (Sheldrick, 2015)'
_computing_structure_solution 'SHELXT 2018/2 (Sheldrick, 2018)'
_diffrn_ambient_temperature 302.00
_diffrn_measured_fraction_theta_full 0.986
_diffrn_measured_fraction_theta_max 0.986
_diffrn_measurement_device_type 'Bruker APEX-II CCD'
_diffrn_measurement_method '\f and \w scans'
_diffrn_radiation_type GaK\a
_diffrn_radiation_wavelength 1.34139
_diffrn_reflns_av_R_equivalents 0.0660
_diffrn_reflns_av_unetI/netI 0.0493
_diffrn_reflns_Laue_measured_fraction_full 0.986
_diffrn_reflns_Laue_measured_fraction_max 0.986
_diffrn_reflns_limit_h_max 15
_diffrn_reflns_limit_h_min -16
_diffrn_reflns_limit_k_max 16
_diffrn_reflns_limit_k_min -16
_diffrn_reflns_limit_l_max 30
_diffrn_reflns_limit_l_min -27
_diffrn_reflns_number 7045
_diffrn_reflns_point_group_measured_fraction_full 0.986
_diffrn_reflns_point_group_measured_fraction_max 0.986
_diffrn_reflns_theta_full 42.493
_diffrn_reflns_theta_max 42.493
_diffrn_reflns_theta_min 4.681
_diffrn_standards_number 0
_exptl_absorpt_coefficient_mu 16.028
_exptl_absorpt_correction_T_max 0.7504
_exptl_absorpt_correction_T_min 0.4129
_exptl_absorpt_correction_type none
_exptl_absorpt_process_details
;
SADABS-2016/2 (Bruker,2016/2) was used for absorption correction.
wR2(int) was 0.1430 before and 0.1026 after correction.
The Ratio of minimum to maximum transmission is 0.5502.
The \l/2 correction factor is Not present.
;
_exptl_crystal_colour colourless
_exptl_crystal_colour_primary colourless
_exptl_crystal_density_diffrn 1.806
_exptl_crystal_description block
_exptl_crystal_F_000 3672
_exptl_crystal_size_max 0.1
_exptl_crystal_size_mid 0.1
_exptl_crystal_size_min 0.1
_refine_diff_density_max 1.044
_refine_diff_density_min -1.017
_refine_diff_density_rms 0.159
_refine_ls_extinction_coef 0.00011(2)
_refine_ls_extinction_expression Fc^*^=kFc[1+0.001xFc^2^\l^3^/sin(2\q)]^-1/4^
_refine_ls_extinction_method 'SHELXL-2018/3 (Sheldrick 2018)'
_refine_ls_goodness_of_fit_ref 1.071
_refine_ls_hydrogen_treatment constr
_refine_ls_matrix_type full
_refine_ls_number_parameters 168
_refine_ls_number_reflns 1645
_refine_ls_number_restraints 308
_refine_ls_restrained_S_all 1.043
_refine_ls_R_factor_all 0.0779
_refine_ls_R_factor_gt 0.0671
_refine_ls_shift/su_max 0.001
_refine_ls_shift/su_mean 0.000
_refine_ls_structure_factor_coef Fsqd
_refine_ls_weighting_details 'w=1/[\s^2^(Fo^2^)+(0.1114P)^2^+150.7764P] where P=(Fo^2^+2Fc^2^)/3'
_refine_ls_weighting_scheme calc
_refine_ls_wR_factor_gt 0.1921
_refine_ls_wR_factor_ref 0.2031
_reflns_Friedel_coverage 0.000
_reflns_number_gt 1342
_reflns_number_total 1645
_reflns_threshold_expression 'I > 2\s(I)'
_cod_data_source_file d3nr05409h2.cif
_cod_data_source_block ag14-ii-xga_300k
_cod_depositor_comments 'Adding full bibliography for 1570610--1570618.cif.'
_cod_original_cell_volume 6996(3)
_cod_original_sg_symbol_H-M 'R -3'
_cod_database_code 1570615
_shelx_shelxl_version_number 2018/3
_shelx_space_group_comment
;
The symmetry employed for this shelxl refinement is uniquely defined
by the following loop, which should always be used as a source of
symmetry information in preference to the above space-group names.
They are only intended as comments.
;
_olex2_refinement_description
;
1. Fixed Uiso
 At 1.5 times of:
  All C(H,H,H) groups, All O(H) groups
2. Restrained distances
 C5-C009 = C3-C009 = C009-C008 = C4-C00A = C1-C00A = C6-C00A
 1.54 with sigma of 0.02
 C2-C009 = C7-C009 = C10-C009
 1.54 with sigma of 0.02
 C6-C00A
 1.5 with sigma of 0.02
 C009-C007
 1.54 with sigma of 0.01
 C00B-C00A
 1.54 with sigma of 0.01
 C00A-C6
 1.54 with sigma of 0.01
 C007-C005
 1.2 with sigma of 0.02
 C00B-C006
 1.2 with sigma of 0.02
 C1-C4 \\sim C4-C6 \\sim C6-C1 \\sim C3-C5 \\sim C5-C008 \\sim C008-C3
 with sigma of 0.02
 C2-C7 \\sim C7-C10 \\sim C10-C2
 with sigma of 0.02
 C5-C007 \\sim C007-C3
 with sigma of 0.02
 C5-C009 \\sim C10-C009 \\sim C7-C009 \\sim C009-C008 \\sim C2-C009 \\sim
C3-C009
 with sigma of 0.02
 C4-C00A \\sim C1-C00A \\sim C6-C00A
 with sigma of 0.02
3. Rigid bond restraints
 All non-hydrogen atoms
 with sigma for 1-2 distances of 0.01 and sigma for 1-3 distances of 0.01
4. Uiso/Uaniso restraints and constraints
C6 \\sim C00A \\sim C1 \\sim C4: within 2A with sigma of 0.04 and sigma for
terminal atoms of 0.08 within 2A
Uanis(C009) \\sim Ueq, Uanis(C008) \\sim Ueq: with sigma of 0.02 and sigma for
terminal atoms of 0.04
Uanis(C10) \\sim Ueq, Uanis(C7) \\sim Ueq, Uanis(C2) \\sim Ueq: with sigma of
0.02 and sigma for terminal atoms of 0.04
Uanis(C4) \\sim Ueq, Uanis(C6) \\sim Ueq, Uanis(C1) \\sim Ueq, Uanis(C5) \\sim
Ueq, Uanis(C3) \\sim Ueq: with sigma of 0.01 and sigma for terminal atoms of
0.02
5. Rigid body (RIGU) restrains
 C009, C3
 with sigma for 1-2 distances of 0.02 and sigma for 1-3 distances of 0.02
 C006, C00B, C00A
 with sigma for 1-2 distances of 0.02 and sigma for 1-3 distances of 0.02
 All non-hydrogen atoms
 with sigma for 1-2 distances of 0.004 and sigma for 1-3 distances of 0.004
6. Others
 Fixed Sof: C008(0.5) H00A(0.5) H00B(0.5) H00C(0.5) C5(0.5) H5A(0.5) H5B(0.5)
 H5C(0.5) C3(0.5) H3A(0.5) H3B(0.5) H3C(0.5) C2(0.5) H2A(0.5) H2B(0.5) H2C(0.5)
 C10(0.5) H10A(0.5) H10B(0.5) H10C(0.5) C7(0.5) H7A(0.5) H7B(0.5) H7C(0.5)
 H1(0.166667)
7.a Riding coordinates:
 C008(H00A,H00B,H00C), C10(H10A,H10B,H10C), O1(H1)
7.b Idealised Me refined as rotating group:
 C6(H6A,H6B,H6C), C4(H4A,H4B,H4C), C1(H1A,H1B,H1C), C5(H5A,H5B,H5C), C3(H3A,
 H3B,H3C), C2(H2A,H2B,H2C), C7(H7A,H7B,H7C)
;
_olex2_submission_special_instructions 'No special instructions were received'

loop_
_space_group_symop_operation_xyz
'x, y, z'
'-y, x-y, z'
'-x+y, -x, z'
'x+2/3, y+1/3, z+1/3'
'-y+2/3, x-y+1/3, z+1/3'
'-x+y+2/3, -x+1/3, z+1/3'
'x+1/3, y+2/3, z+2/3'
'-y+1/3, x-y+2/3, z+2/3'
'-x+y+1/3, -x+2/3, z+2/3'
'-x, -y, -z'
'y, -x+y, -z'
'x-y, x, -z'
'-x+2/3, -y+1/3, -z+1/3'
'y+2/3, -x+y+1/3, -z+1/3'
'x-y+2/3, x+1/3, -z+1/3'
'-x+1/3, -y+2/3, -z+2/3'
'y+1/3, -x+y+2/3, -z+2/3'
'x-y+1/3, x+2/3, -z+2/3'

loop_
_atom_site_label
_atom_site_type_symbol
_atom_site_fract_x
_atom_site_fract_y
_atom_site_fract_z
_atom_site_U_iso_or_equiv
_atom_site_adp_type
_atom_site_occupancy
_atom_site_site_symmetry_order
_atom_site_calc_flag
_atom_site_refinement_flags_posn
_atom_site_refinement_flags_adp
_atom_site_refinement_flags_occupancy
_atom_site_disorder_assembly
_atom_site_disorder_group
Ag01 Ag 0.52209(8) 0.36591(8) 0.39667(4) 0.0787(6) Uani 1 1 d . U . . .
Ag02 Ag 0.666667 0.333333 0.43763(7) 0.0795(8) Uani 1 3 d S TU P . .
Ag03 Ag 0.70005(8) 0.52668(9) 0.36940(4) 0.0871(7) Uani 1 1 d . U . . .
Cl04 Cl 0.666667 0.333333 0.333333 0.0556(18) Uani 1 6 d S T P . .
C005 C 0.5395(10) 0.4761(9) 0.3575(5) 0.077(4) Uani 1 1 d D U . . .
C006 C 0.5017(11) 0.2573(11) 0.4385(5) 0.081(4) Uani 1 1 d D U . . .
C007 C 0.5300(12) 0.5328(11) 0.3390(6) 0.099(5) Uani 1 1 d D U . . .
C008 C 0.594(2) 0.702(2) 0.3416(15) 0.162(12) Uani 0.5 1 d D U P A 1
H00A H 0.596029 0.695597 0.373428 0.243 Uiso 0.5 1 d R U P A 1
H00B H 0.581139 0.751897 0.335068 0.243 Uiso 0.5 1 d R U P A 1
H00C H 0.653109 0.716587 0.328788 0.243 Uiso 0.5 1 d R U P A 1
C009 C 0.5164(12) 0.6116(11) 0.3204(6) 0.123(5) Uani 1 1 d D U . . .
C00A C 0.4444(13) 0.1355(12) 0.5068(5) 0.151(6) Uani 1 1 d D U . . .
C00B C 0.4729(13) 0.2018(12) 0.4668(5) 0.103(5) Uani 1 1 d D U . . .
C6 C 0.3852(19) 0.1602(19) 0.5369(9) 0.229(11) Uani 1 1 d D U . . .
H6A H 0.421695 0.224631 0.546168 0.343 Uiso 1 1 calc R U . . .
H6B H 0.365706 0.120302 0.562822 0.343 Uiso 1 1 calc R U . . .
H6C H 0.330755 0.151339 0.520861 0.343 Uiso 1 1 calc R U . . .
C4 C 0.3873(18) 0.0375(14) 0.4876(8) 0.204(9) Uani 1 1 d D U . . .
H4A H 0.351962 0.038854 0.462361 0.306 Uiso 1 1 calc R U . . .
H4B H 0.344954 -0.003826 0.510047 0.306 Uiso 1 1 calc R U . . .
H4C H 0.428691 0.015314 0.478371 0.306 Uiso 1 1 calc R U . . .
C1 C 0.5308(16) 0.1478(19) 0.5312(10) 0.232(11) Uani 1 1 d D U . . .
H1A H 0.559031 0.118725 0.514227 0.348 Uiso 1 1 calc R U . . .
H1B H 0.513057 0.119006 0.560120 0.348 Uiso 1 1 calc R U . . .
H1C H 0.575135 0.213595 0.534530 0.348 Uiso 1 1 calc R U . . .
C5 C 0.527(3) 0.616(3) 0.2697(7) 0.142(10) Uani 0.5 1 d D U P A 1
H5A H 0.589730 0.630519 0.262001 0.213 Uiso 0.5 1 calc R U P A 1
H5B H 0.516233 0.664447 0.258143 0.213 Uiso 0.5 1 calc R U P A 1
H5C H 0.482616 0.556847 0.256901 0.213 Uiso 0.5 1 calc R U P A 1
C3 C 0.4204(18) 0.596(3) 0.3341(13) 0.131(10) Uani 0.5 1 d D U P A 1
H3A H 0.372585 0.545663 0.316718 0.196 Uiso 0.5 1 calc R U P A 1
H3B H 0.418054 0.652386 0.328901 0.196 Uiso 0.5 1 calc R U P A 1
H3C H 0.410194 0.580054 0.365245 0.196 Uiso 0.5 1 calc R U P A 1
C2 C 0.483(3) 0.651(3) 0.3577(12) 0.158(14) Uani 0.5 1 d D U P A 2
H2A H 0.432522 0.599702 0.373610 0.237 Uiso 0.5 1 calc R U P A 2
H2B H 0.461544 0.690302 0.345179 0.237 Uiso 0.5 1 calc R U P A 2
H2C H 0.534078 0.686524 0.377916 0.237 Uiso 0.5 1 calc R U P A 2
C10 C 0.436(3) 0.545(3) 0.2893(14) 0.179(15) Uani 0.5 1 d D U P A 2
H10A H 0.427627 0.579262 0.265535 0.268 Uiso 0.5 1 d R U P A 2
H10B H 0.379967 0.514422 0.307095 0.268 Uiso 0.5 1 d R U P A 2
H10C H 0.448837 0.498592 0.276895 0.268 Uiso 0.5 1 d R U P A 2
C7 C 0.601(2) 0.686(3) 0.2950(14) 0.157(13) Uani 0.5 1 d D U P A 2
H7A H 0.656132 0.683030 0.303817 0.235 Uiso 0.5 1 calc R U P A 2
H7B H 0.610357 0.746807 0.301801 0.235 Uiso 0.5 1 calc R U P A 2
H7C H 0.591303 0.674305 0.263485 0.235 Uiso 0.5 1 calc R U P A 2
O1 O 0.333333 0.666667 0.166667 0.42(6) Uiso 1 6 d S . P . .
H1 H 0.372440 0.722970 0.173970 0.625 Uiso 0.1667 1 d R U P . .

loop_
_atom_site_aniso_label
_atom_site_aniso_U_11
_atom_site_aniso_U_22
_atom_site_aniso_U_33
_atom_site_aniso_U_23
_atom_site_aniso_U_13
_atom_site_aniso_U_12
Ag01 0.0891(9) 0.0818(9) 0.0768(10) 0.0171(6) 0.0148(6) 0.0513(7)
Ag02 0.0829(9) 0.0829(9) 0.0727(14) 0.000 0.000 0.0415(5)
Ag03 0.0782(9) 0.0982(10) 0.0826(11) 0.0054(6) 0.0027(6) 0.0423(7)
Cl04 0.060(3) 0.060(3) 0.047(4) 0.000 0.000 0.0299(13)
C005 0.079(7) 0.071(8) 0.092(11) 0.006(7) 0.006(8) 0.047(7)
C006 0.085(7) 0.092(9) 0.067(9) 0.020(6) 0.024(7) 0.046(7)
C007 0.099(10) 0.107(10) 0.121(13) 0.042(9) 0.043(9) 0.073(9)
C008 0.171(18) 0.123(12) 0.22(3) 0.01(2) -0.02(2) 0.093(15)
C009 0.141(10) 0.116(9) 0.145(10) 0.036(7) 0.014(8) 0.090(8)
C00A 0.184(16) 0.148(11) 0.106(14) 0.063(9) 0.041(9) 0.071(12)
C00B 0.119(10) 0.109(10) 0.086(10) 0.033(8) 0.036(9) 0.060(9)
C6 0.258(18) 0.245(18) 0.159(15) 0.063(13) 0.111(13) 0.107(14)
C4 0.243(18) 0.134(9) 0.191(17) 0.060(10) 0.018(13) 0.060(11)
C1 0.253(16) 0.242(19) 0.190(18) 0.077(14) -0.031(12) 0.115(13)
C5 0.16(2) 0.14(2) 0.146(11) 0.057(12) 0.021(13) 0.091(16)
C3 0.150(13) 0.14(2) 0.15(2) 0.017(16) 0.000(13) 0.114(13)
C2 0.19(3) 0.14(3) 0.20(2) 0.026(17) 0.04(2) 0.13(2)
C10 0.18(2) 0.19(3) 0.20(3) 0.01(2) -0.04(2) 0.117(18)
C7 0.18(2) 0.16(2) 0.15(3) 0.09(2) 0.028(18) 0.100(16)

loop_
_atom_type_symbol
_atom_type_description
_atom_type_scat_dispersion_real
_atom_type_scat_dispersion_imag
_atom_type_scat_source
C C 0.0137 0.0067 'International Tables Vol C Tables 4.2.6.8 and 6.1.1.4'
H H 0.0000 0.0000 'International Tables Vol C Tables 4.2.6.8 and 6.1.1.4'
Ag Ag 0.0782 3.3823 'International Tables Vol C Tables 4.2.6.8 and 6.1.1.4'
Cl Cl 0.3281 0.5435 'International Tables Vol C Tables 4.2.6.8 and 6.1.1.4'
O O 0.0389 0.0241 'International Tables Vol C Tables 4.2.6.8 and 6.1.1.4'

loop_
_geom_angle_atom_site_label_1
_geom_angle_atom_site_label_2
_geom_angle_atom_site_label_3
_geom_angle
_geom_angle_site_symmetry_1
_geom_angle_site_symmetry_3
_geom_angle_publ_flag
Ag02 Ag01 Ag03 119.47(6) . 18_545 ?
Ag02 Ag01 Ag03 74.51(4) . 2_655 ?
Ag03 Ag01 Ag02 75.29(4) . . ?
Ag03 Ag01 Ag03 120.31(6) . 2_655 ?
Ag03 Ag01 Ag03 75.67(4) 2_655 18_545 ?
Ag03 Ag01 Ag03 76.46(4) . 18_545 ?
C005 Ag01 Ag02 128.9(4) . . ?
C005 Ag01 Ag03 128.9(4) . 2_655 ?
C005 Ag01 Ag03 53.6(4) . . ?
C005 Ag01 Ag03 53.3(4) . 18_545 ?
C005 Ag01 C006 177.1(6) . . ?
C006 Ag01 Ag02 52.4(4) . . ?
C006 Ag01 Ag03 127.5(4) . . ?
C006 Ag01 Ag03 53.4(5) . 2_655 ?
C006 Ag01 Ag03 129.1(5) . 18_545 ?
Ag01 Ag02 Ag01 103.98(5) 3_665 . ?
Ag01 Ag02 Ag01 103.98(5) 2_655 3_665 ?
Ag01 Ag02 Ag01 103.98(5) 2_655 . ?
C006 Ag02 Ag01 147.6(3) 2_655 . ?
C006 Ag02 Ag01 83.6(4) . 2_655 ?
C006 Ag02 Ag01 83.6(4) 3_665 . ?
C006 Ag02 Ag01 44.1(3) . . ?
C006 Ag02 Ag01 44.1(3) 3_665 3_665 ?
C006 Ag02 Ag01 83.6(4) 2_655 3_665 ?
C006 Ag02 Ag01 147.6(3) . 3_665 ?
C006 Ag02 Ag01 44.1(3) 2_655 2_655 ?
C006 Ag02 Ag01 147.6(3) 3_665 2_655 ?
C006 Ag02 C006 119.986(18) 2_655 . ?
C006 Ag02 C006 119.987(19) 2_655 3_665 ?
C006 Ag02 C006 119.987(15) 3_665 . ?
Ag01 Ag03 Ag01 104.63(6) . 3_665 ?
Ag01 Ag03 Ag01 102.62(5) 3_665 17 ?
Ag01 Ag03 Ag01 103.91(5) . 17 ?
C005 Ag03 Ag01 81.9(3) 17 3_665 ?
C005 Ag03 Ag01 82.2(4) . 17 ?
C005 Ag03 Ag01 43.2(3) 17 17 ?
C005 Ag03 Ag01 146.4(3) 17 . ?
C005 Ag03 Ag01 44.3(3) . . ?
C005 Ag03 Ag01 147.9(3) . 3_665 ?
C005 Ag03 C005 118.8(2) . 17 ?
C005 Ag03 C006 121.9(5) . 3_665 ?
C006 Ag03 Ag01 145.7(3) 3_665 17 ?
C006 Ag03 Ag01 83.7(4) 3_665 . ?
C006 Ag03 Ag01 43.7(3) 3_665 3_665 ?
C006 Ag03 C005 119.3(5) 3_665 17 ?
Ag01 C005 Ag03 83.6(5) . 18_545 ?
Ag01 C005 Ag03 82.1(5) . . ?
Ag03 C005 Ag03 99.7(5) . 18_545 ?
C007 C005 Ag01 164.9(13) . . ?
C007 C005 Ag03 100.1(14) . 18_545 ?
C007 C005 Ag03 111.4(13) . . ?
Ag01 C006 Ag02 83.6(5) . . ?
Ag01 C006 Ag03 82.8(5) . 2_655 ?
Ag02 C006 Ag03 97.8(5) . 2_655 ?
C00B C006 Ag01 161.8(15) . . ?
C00B C006 Ag02 109.6(14) . . ?
C00B C006 Ag03 106.9(15) . 2_655 ?
C005 C007 C009 173.1(18) . . ?
H00A C008 H00B 109.5 . . ?
H00A C008 H00C 109.5 . . ?
H00B C008 H00C 109.5 . . ?
C009 C008 H00A 111.2 . . ?
C009 C008 H00B 108.3 . . ?
C009 C008 H00C 108.8 . . ?
C007 C009 C008 106(2) . . ?
C007 C009 C10 93(2) . . ?
C5 C009 C007 110.1(14) . . ?
C5 C009 C008 110.1(13) . . ?
C3 C009 C007 109.7(14) . . ?
C3 C009 C008 109.8(12) . . ?
C3 C009 C5 111.2(13) . . ?
C2 C009 C007 109(2) . . ?
C2 C009 C10 112.5(14) . . ?
C7 C009 C007 113(2) . . ?
C7 C009 C2 114.1(14) . . ?
C7 C009 C10 112.9(14) . . ?
C6 C00A C00B 106.4(16) . . ?
C4 C00A C00B 105.6(16) . . ?
C4 C00A C6 111.7(11) . . ?
C4 C00A C1 111.4(11) . . ?
C1 C00A C00B 110.3(17) . . ?
C1 C00A C6 111.1(11) . . ?
C006 C00B C00A 174(2) . . ?
C00A C6 H6A 109.5 . . ?
C00A C6 H6B 109.5 . . ?
C00A C6 H6C 109.5 . . ?
H6A C6 H6B 109.5 . . ?
H6A C6 H6C 109.5 . . ?
H6B C6 H6C 109.5 . . ?
C00A C4 H4A 109.5 . . ?
C00A C4 H4B 109.5 . . ?
C00A C4 H4C 109.5 . . ?
H4A C4 H4B 109.5 . . ?
H4A C4 H4C 109.5 . . ?
H4B C4 H4C 109.5 . . ?
C00A C1 H1A 109.5 . . ?
C00A C1 H1B 109.5 . . ?
C00A C1 H1C 109.5 . . ?
H1A C1 H1B 109.5 . . ?
H1A C1 H1C 109.5 . . ?
H1B C1 H1C 109.5 . . ?
C009 C5 H5A 109.5 . . ?
C009 C5 H5B 109.5 . . ?
C009 C5 H5C 109.5 . . ?
H5A C5 H5B 109.5 . . ?
H5A C5 H5C 109.5 . . ?
H5B C5 H5C 109.5 . . ?
C009 C3 H3A 109.5 . . ?
C009 C3 H3B 109.5 . . ?
C009 C3 H3C 109.5 . . ?
H3A C3 H3B 109.5 . . ?
H3A C3 H3C 109.5 . . ?
H3B C3 H3C 109.5 . . ?
C009 C2 H2A 109.5 . . ?
C009 C2 H2B 109.5 . . ?
C009 C2 H2C 109.5 . . ?
H2A C2 H2B 109.5 . . ?
H2A C2 H2C 109.5 . . ?
H2B C2 H2C 109.5 . . ?
C009 C10 H10A 110.7 . . ?
C009 C10 H10B 107.3 . . ?
C009 C10 H10C 110.4 . . ?
H10A C10 H10B 109.5 . . ?
H10A C10 H10C 109.5 . . ?
H10B C10 H10C 109.5 . . ?
C009 C7 H7A 109.5 . . ?
C009 C7 H7B 109.5 . . ?
C009 C7 H7C 109.5 . . ?
H7A C7 H7B 109.5 . . ?
H7A C7 H7C 109.5 . . ?
H7B C7 H7C 109.5 . . ?
H1 O1 H1 180.0 2_665 14_455 ?
H1 O1 H1 113.6 14_455 15 ?
H1 O1 H1 113.6 13_565 15 ?
H1 O1 H1 66.4 13_565 3_565 ?
H1 O1 H1 66.4 14_455 3_565 ?
H1 O1 H1 113.6 . 3_565 ?
H1 O1 H1 180.0 . 13_565 ?
H1 O1 H1 113.6 2_665 3_565 ?
H1 O1 H1 113.6 . 2_665 ?
H1 O1 H1 66.4 . 15 ?
H1 O1 H1 66.4 13_565 2_665 ?
H1 O1 H1 66.4 2_665 15 ?
H1 O1 H1 66.4 . 14_455 ?
H1 O1 H1 180.0 3_565 15 ?
H1 O1 H1 113.6 13_565 14_455 ?

loop_
_geom_bond_atom_site_label_1
_geom_bond_atom_site_label_2
_geom_bond_distance
_geom_bond_site_symmetry_2
_geom_bond_publ_flag
Ag01 Ag02 2.9506(14) . ?
Ag01 Ag03 2.9112(16) . ?
Ag01 Ag03 2.9836(19) 18_545 ?
Ag01 Ag03 2.9642(16) 2_655 ?
Ag01 C005 2.054(13) . ?
Ag01 C006 2.066(14) . ?
Ag02 C006 2.351(15) 3_665 ?
Ag02 C006 2.351(15) . ?
Ag02 C006 2.351(15) 2_655 ?
Ag03 C005 2.365(14) . ?
Ag03 C005 2.407(16) 17 ?
Ag03 C006 2.398(16) 3_665 ?
C005 C007 1.160(14) . ?
C006 C00B 1.156(14) . ?
C007 C009 1.525(10) . ?
C008 H00A 0.9602 . ?
C008 H00B 0.9602 . ?
C008 H00C 0.9598 . ?
C008 C009 1.531(12) . ?
C009 C5 1.524(12) . ?
C009 C3 1.523(12) . ?
C009 C2 1.520(13) . ?
C009 C10 1.536(13) . ?
C009 C7 1.519(13) . ?
C00A C00B 1.526(10) . ?
C00A C6 1.524(8) . ?
C00A C4 1.514(12) . ?
C00A C1 1.518(13) . ?
C6 H6A 0.9600 . ?
C6 H6B 0.9600 . ?
C6 H6C 0.9600 . ?
C4 H4A 0.9600 . ?
C4 H4B 0.9600 . ?
C4 H4C 0.9600 . ?
C1 H1A 0.9600 . ?
C1 H1B 0.9600 . ?
C1 H1C 0.9600 . ?
C5 H5A 0.9600 . ?
C5 H5B 0.9600 . ?
C5 H5C 0.9600 . ?
C3 H3A 0.9600 . ?
C3 H3B 0.9600 . ?
C3 H3C 0.9600 . ?
C2 H2A 0.9600 . ?
C2 H2B 0.9600 . ?
C2 H2C 0.9600 . ?
C10 H10A 0.9600 . ?
C10 H10B 0.9602 . ?
C10 H10C 0.9602 . ?
C7 H7A 0.9600 . ?
C7 H7B 0.9600 . ?
C7 H7C 0.9600 . ?
O1 H1 0.8499 14_455 ?
O1 H1 0.8501 15 ?
O1 H1 0.8500 . ?
O1 H1 0.8500 3_565 ?
O1 H1 0.8500 13_565 ?
O1 H1 0.8500 2_665 ?
